data_7215322
loop_
_publ_author_name
'Yin, Pei-Xiu'
'Zhang, Jian'
'Qin, Ye-Yan'
'Cheng, Jian-Kai'
'Li, Zhao-Ji'
'Yao, Yuan-Gen'

_publ_section_title
;
 Role of molar-ratio, temperature and solvent on the Zn/Cd
 1,2,4-triazolate system with novel topological architectures
;
_journal_issue 10
_journal_name_full CrystEngComm
_journal_page_first 3536
_journal_paper_doi 10.1039/c0ce00762e
_journal_volume 13
_journal_year 2011
_chemical_formula_moiety 'C2 H3 Cd Cl2 N3, 0.5(H2O), 0.5(H2O)'
_chemical_formula_sum 'C2 H5 Cd Cl2 N3 O'
_chemical_formula_weight 270.40
_chemical_name_systematic
;
?
;
_space_group_IT_number 74
_symmetry_cell_setting orthorhombic
_symmetry_space_group_name_Hall '-I 2b 2'
_symmetry_space_group_name_H-M 'I m m a'
_atom_sites_solution_hydrogens geom
_atom_sites_solution_primary direct
_atom_sites_solution_secondary difmap
_audit_creation_method SHELXL-97
_cell_angle_alpha 90.00
_cell_angle_beta 90.00
_cell_angle_gamma 90.00
_cell_formula_units_Z 4
_cell_length_a 7.09(2)
_cell_length_b 7.24(2)
_cell_length_c 11.96(3)
_cell_measurement_reflns_used 357
_cell_measurement_temperature 293(2)
_cell_measurement_theta_max 27.4179
_cell_measurement_theta_min 3.2864
_cell_volume 614(3)
_computing_cell_refinement 'Bruker XSCANS'
_computing_data_collection 'Bruker XSCANS'
_computing_data_reduction 'Bruker SHELXTL'
_computing_molecular_graphics 'Bruker SHELXTL'
_computing_publication_material 'Bruker SHELXTL'
_computing_structure_refinement 'SHELXL-97 (Sheldrick, 1997)'
_computing_structure_solution 'SHELXS-97 (Sheldrick, 1990)'
_diffrn_ambient_temperature 293(2)
_diffrn_measured_fraction_theta_full 0.979
_diffrn_measured_fraction_theta_max 0.979
_diffrn_measurement_device_type 'Bruker P4'
_diffrn_measurement_method '\w scans'
_diffrn_radiation_monochromator graphite
_diffrn_radiation_source 'fine-focus sealed tube'
_diffrn_radiation_type MoK\a
_diffrn_radiation_wavelength 0.71073
_diffrn_reflns_av_R_equivalents 0.0489
_diffrn_reflns_av_sigmaI/netI 0.0284
_diffrn_reflns_limit_h_max 8
_diffrn_reflns_limit_h_min -9
_diffrn_reflns_limit_k_max 9
_diffrn_reflns_limit_k_min -9
_diffrn_reflns_limit_l_max 15
_diffrn_reflns_limit_l_min -15
_diffrn_reflns_number 2310
_diffrn_reflns_theta_full 27.64
_diffrn_reflns_theta_max 27.64
_diffrn_reflns_theta_min 3.29
_diffrn_standards_decay_% none
_diffrn_standards_interval_count none
_diffrn_standards_interval_time 0
_diffrn_standards_number none
_exptl_absorpt_coefficient_mu 4.334
_exptl_absorpt_correction_T_max 0.648
_exptl_absorpt_correction_T_min 0.439
_exptl_absorpt_correction_type multi-scan
_exptl_absorpt_process_details crystalclear
_exptl_crystal_colour Colorless
_exptl_crystal_density_diffrn 2.903
_exptl_crystal_density_method 'not measured'
_exptl_crystal_description Prism
_exptl_crystal_F_000 504
_exptl_crystal_size_max 0.2000
_exptl_crystal_size_mid 0.1600
_exptl_crystal_size_min 0.1000
_refine_diff_density_max 1.523
_refine_diff_density_min -2.732
_refine_diff_density_rms 0.366
_refine_ls_extinction_method none
_refine_ls_goodness_of_fit_ref 1.093
_refine_ls_hydrogen_treatment constr
_refine_ls_matrix_type full
_refine_ls_number_parameters 35
_refine_ls_number_reflns 412
_refine_ls_number_restraints 0
_refine_ls_restrained_S_all 1.093
_refine_ls_R_factor_all 0.0636
_refine_ls_R_factor_gt 0.0624
_refine_ls_shift/su_max 0.002
_refine_ls_shift/su_mean 0.000
_refine_ls_structure_factor_coef Fsqd
_refine_ls_weighting_details 'calc w=1/[\s^2^(Fo^2^)+(0.1554P)^2^+13.7156P] where P=(Fo^2^+2Fc^2^)/3'
_refine_ls_weighting_scheme calc
_refine_ls_wR_factor_gt 0.2184
_refine_ls_wR_factor_ref 0.2198
_reflns_number_gt 389
_reflns_number_total 421
_reflns_threshold_expression >2sigma(I)
_cod_data_source_file c0ce00762e.txt
_cod_data_source_block 4
_cod_depositor_comments
;
The following automatic conversions were performed:

'_symmetry_cell_setting' value 'Orthorhombic' changed to
'orthorhombic' according to
/usr/data/users/saulius/automatic-downloads/retrospective/RSC/lib/dictionaries/cif_core.dic
dictionary named 'cif_core.dic' version 2.4.2 from
2011-04-26.

'_exptl_absorpt_correction_type' value 'Multi-scan'
changed to 'multi-scan' according to
/usr/data/users/saulius/automatic-downloads/retrospective/RSC/lib/dictionaries/cif_core.dic
dictionary named 'cif_core.dic' version 2.4.2 from 2011-04-26.

Automatic conversion script
Id: cif_fix_values 2281 2013-09-26 08:29:07Z andrius 
;
_cod_original_sg_symbol_H-M Imma
_cod_original_formula_sum 'C2 H5 Cd Cl2 N3 O '
_cod_database_code 7215322

loop_
_symmetry_equiv_pos_as_xyz
'x, y, z'
'-x, -y+1/2, z'
'x, -y, -z'
'-x, y+1/2, -z'
'x+1/2, y+1/2, z+1/2'
'-x+1/2, -y+1, z+1/2'
'x+1/2, -y+1/2, -z+1/2'
'-x+1/2, y+1, -z+1/2'
'-x, -y, -z'
'x, y-1/2, -z'
'-x, y, z'
'x, -y-1/2, z'
'-x+1/2, -y+1/2, -z+1/2'
'x+1/2, y, -z+1/2'
'-x+1/2, y+1/2, z+1/2'
'x+1/2, -y, z+1/2'

loop_
_atom_site_label
_atom_site_type_symbol
_atom_site_fract_x
_atom_site_fract_y
_atom_site_fract_z
_atom_site_U_iso_or_equiv
_atom_site_adp_type
_atom_site_occupancy
_atom_site_symmetry_multiplicity
_atom_site_calc_flag
_atom_site_refinement_flags
Cd1 Cd -0.2500 0.7500 -0.2500 0.0319(7) Uani 1 4 d S
Cl1 Cl 0.0000 0.5058(4) -0.3196(3) 0.0313(8) Uani 1 2 d S
N1 N -0.0997(12) 0.7500 -0.0799(8) 0.029(2) Uani 1 2 d S
N2 N 0.0000 0.7500 0.0891(14) 0.074(8) Uani 1 4 d S
H2 H 0.0000 0.7500 0.1610 0.089 Uiso 1 4 d SR
C1 C -0.153(2) 0.7500 0.0244(12) 0.043(3) Uani 1 2 d S
H1 H -0.2771 0.7500 0.0496 0.051 Uiso 1 2 calc SR
O2W O -0.5000 0.7500 -0.002(7) 0.11(3) Uani 0.50 4 d SP
O1W O 0.2500 0.7500 0.2500 0.061(15) Uani 0.50 4 d SP

loop_
_atom_site_aniso_label
_atom_site_aniso_U_11
_atom_site_aniso_U_22
_atom_site_aniso_U_33
_atom_site_aniso_U_23
_atom_site_aniso_U_13
_atom_site_aniso_U_12
Cd1 0.0216(9) 0.0456(10) 0.0285(9) 0.000 -0.0022(4) 0.000
Cl1 0.0259(15) 0.0331(15) 0.0348(15) -0.0047(11) 0.000 0.000
N1 0.010(4) 0.055(6) 0.023(4) 0.000 0.003(3) 0.000
N2 0.13(3) 0.080(16) 0.013(7) 0.000 0.000 0.000
C1 0.036(7) 0.057(9) 0.035(7) 0.000 0.021(6) 0.000
O2W 0.026(18) 0.06(3) 0.25(9) 0.000 0.000 0.000
O1W 0.03(2) 0.026(14) 0.12(5) 0.000 0.008(16) 0.000

loop_
_atom_type_symbol
_atom_type_description
_atom_type_scat_dispersion_real
_atom_type_scat_dispersion_imag
_atom_type_scat_source
C C 0.0033 0.0016 'International Tables Vol C Tables 4.2.6.8 and 6.1.1.4'
H H 0.0000 0.0000 'International Tables Vol C Tables 4.2.6.8 and 6.1.1.4'
Cd Cd -0.8075 1.2024 'International Tables Vol C Tables 4.2.6.8 and 6.1.1.4'
Cl Cl 0.1484 0.1585 'International Tables Vol C Tables 4.2.6.8 and 6.1.1.4'
N N 0.0061 0.0033 'International Tables Vol C Tables 4.2.6.8 and 6.1.1.4'
O O 0.0106 0.0060 'International Tables Vol C Tables 4.2.6.8 and 6.1.1.4'

loop_
_geom_angle_atom_site_label_1
_geom_angle_atom_site_label_2
_geom_angle_atom_site_label_3
_geom_angle
_geom_angle_site_symmetry_1
_geom_angle_site_symmetry_3
N1 Cd1 N1 180.0 . 13_464
N1 Cd1 Cl1 91.8(2) . 14_454
N1 Cd1 Cl1 88.2(2) 13_464 14_454
N1 Cd1 Cl1 91.8(2) . 13_464
N1 Cd1 Cl1 88.2(2) 13_464 13_464
Cl1 Cd1 Cl1 84.1(2) 14_454 13_464
N1 Cd1 Cl1 88.2(2) . 2_565
N1 Cd1 Cl1 91.8(2) 13_464 2_565
Cl1 Cd1 Cl1 180.0 14_454 2_565
Cl1 Cd1 Cl1 95.9(2) 13_464 2_565
N1 Cd1 Cl1 88.2(2) . .
N1 Cd1 Cl1 91.8(2) 13_464 .
Cl1 Cd1 Cl1 95.9(2) 14_454 .
Cl1 Cd1 Cl1 180.00(17) 13_464 .
Cl1 Cd1 Cl1 84.1(2) 2_565 .
Cd1 Cl1 Cd1 84.4(2) 2_565 .
C1 N1 N1 106.8(8) . 2_565
C1 N1 Cd1 135.5(10) . .
N1 N1 Cd1 117.6(2) 2_565 .
C1 N2 C1 109.0(16) . 2_565
C1 N2 H2 125.5 . .
C1 N2 H2 125.5 2_565 .
N1 C1 N2 108.7(13) . .
N1 C1 H1 125.7 . .
N2 C1 H1 125.7 . .

loop_
_geom_bond_atom_site_label_1
_geom_bond_atom_site_label_2
_geom_bond_distance
_geom_bond_site_symmetry_2
Cd1 N1 2.296(10) .
Cd1 N1 2.296(10) 13_464
Cd1 Cl1 2.638(5) 14_454
Cd1 Cl1 2.638(5) 13_464
Cd1 Cl1 2.638(5) 2_565
Cd1 Cl1 2.638(5) .
Cl1 Cd1 2.638(5) 2_565
N1 C1 1.304(16) .
N1 N1 1.414(18) 2_565
N2 C1 1.332(19) .
N2 C1 1.332(19) 2_565
N2 H2 0.8600 .
C1 H1 0.9300 .
